data_2209076
loop_
_publ_author_name
'Wang, Zi-Liang'
'Li, Ming-Xue'
'Wei, Lin-Heng'
'Wang, Jing-Ping'

_publ_section_title
;
 1,10-Phenanthroline (2<i>R</i>,3<i>R</i>)-tartaric acid trihydrate
;
_journal_coeditor_code BH2009
_journal_issue 6
_journal_name_full 'Acta Crystallographica Section E'
_journal_page_first o2508
_journal_page_last o2509
_journal_paper_doi 10.1107/S1600536806018824
_journal_volume 62
_journal_year 2006
_chemical_formula_iupac 'C12 H8 N2, C4 H6 O6, 3H2 O'
_chemical_formula_moiety 'C12 H8 N2, C4 H6 O6, 3H2 O'
_chemical_formula_sum 'C16 H20 N2 O9'
_chemical_formula_weight 384.34
_chemical_name_systematic
;
1,10-phenanthroline--(L)-(+)-tartaric acid--water (1/1/3)
;
_space_group_IT_number 19
_symmetry_cell_setting orthorhombic
_symmetry_space_group_name_Hall 'P 2ac 2ab'
_symmetry_space_group_name_H-M 'P 21 21 21'
_atom_sites_solution_hydrogens geom
_atom_sites_solution_primary direct
_atom_sites_solution_secondary difmap
_audit_creation_method SHELXL97
_cell_angle_alpha 90.00
_cell_angle_beta 90.00
_cell_angle_gamma 90.00
_cell_formula_units_Z 4
_cell_length_a 7.1625(11)
_cell_length_b 12.680(2)
_cell_length_c 19.573(5)
_cell_measurement_reflns_used 1518
_cell_measurement_temperature 293(2)
_cell_measurement_theta_max 22.19
_cell_measurement_theta_min 2.63
_cell_volume 1777.6(6)
_computing_cell_refinement SMART
_computing_data_collection 'SMART (Bruker, 2001)'
_computing_data_reduction SAINT
_computing_molecular_graphics 'PLATON (Spek, 2003)'
_computing_publication_material PLATON
_computing_structure_refinement 'SHELXL97 (Sheldrick, 1997)'
_computing_structure_solution 'SHELXS97 (Sheldrick, 1997)'
_diffrn_ambient_temperature 293(2)
_diffrn_measured_fraction_theta_full 0.997
_diffrn_measured_fraction_theta_max 0.997
_diffrn_measurement_device_type 'Bruker SMART APEX CCD area-detector'
_diffrn_measurement_method \w
_diffrn_radiation_monochromator graphite
_diffrn_radiation_source 'fine-focus sealed tube'
_diffrn_radiation_type MoK\a
_diffrn_radiation_wavelength 0.71073
_diffrn_reflns_av_R_equivalents 0.0531
_diffrn_reflns_av_sigmaI/netI 0.0454
_diffrn_reflns_limit_h_max 8
_diffrn_reflns_limit_h_min -8
_diffrn_reflns_limit_k_max 15
_diffrn_reflns_limit_k_min -14
_diffrn_reflns_limit_l_max 24
_diffrn_reflns_limit_l_min -11
_diffrn_reflns_number 7952
_diffrn_reflns_theta_full 26.00
_diffrn_reflns_theta_max 26.00
_diffrn_reflns_theta_min 1.91
_diffrn_standards_decay_% 0
_diffrn_standards_interval_count 0
_diffrn_standards_interval_time 0
_diffrn_standards_number 0
_exptl_absorpt_coefficient_mu 0.119
_exptl_absorpt_correction_T_max 0.9766
_exptl_absorpt_correction_T_min 0.9652
_exptl_absorpt_correction_type multi-scan
_exptl_absorpt_process_details '(SADABS; Bruker, 2001)'
_exptl_crystal_colour colourless
_exptl_crystal_density_diffrn 1.436
_exptl_crystal_density_method 'not measured'
_exptl_crystal_description block
_exptl_crystal_F_000 808
_exptl_crystal_size_max 0.30
_exptl_crystal_size_mid 0.30
_exptl_crystal_size_min 0.20
_refine_diff_density_max 0.347
_refine_diff_density_min -0.233
_refine_ls_extinction_method none
_refine_ls_goodness_of_fit_ref 1.057
_refine_ls_hydrogen_treatment mixed
_refine_ls_matrix_type full
_refine_ls_number_parameters 274
_refine_ls_number_reflns 2011
_refine_ls_number_restraints 13
_refine_ls_restrained_S_all 1.054
_refine_ls_R_factor_all 0.0704
_refine_ls_R_factor_gt 0.0529
_refine_ls_shift/su_max 0.000
_refine_ls_shift/su_mean 0.000
_refine_ls_structure_factor_coef Fsqd
_refine_ls_weighting_details 'calc w=1/[\s^2^(Fo^2^)+(0.0766P)^2^+0.2889P] where P=(Fo^2^+2Fc^2^)/3'
_refine_ls_weighting_scheme calc
_refine_ls_wR_factor_gt 0.1306
_refine_ls_wR_factor_ref 0.1395
_reflns_number_gt 1607
_reflns_number_total 2011
_reflns_threshold_expression I>2\s(I)
_cod_data_source_file bh2009.cif
_cod_data_source_block I
_cod_database_code 2209076
_cod_database_fobs_code 2209076

loop_
_symmetry_equiv_pos_as_xyz
'x, y, z'
'-x+1/2, -y, z+1/2'
'-x, y+1/2, -z+1/2'
'x+1/2, -y+1/2, -z'

loop_
_atom_site_type_symbol
_atom_site_label
_atom_site_fract_x
_atom_site_fract_y
_atom_site_fract_z
_atom_site_U_iso_or_equiv
_atom_site_adp_type
_atom_site_calc_flag
_atom_site_refinement_flags
_atom_site_occupancy
C C1 0.9452(8) 0.4536(4) 0.4662(2) 0.0661(13) Uani d . 1
H H1A 0.9479 0.5078 0.4341 0.079 Uiso calc R 1
C C2 0.9442(9) 0.4779(5) 0.5354(3) 0.0759(16) Uani d . 1
H H2A 0.9417 0.5478 0.5499 0.091 Uiso calc R 1
C C3 0.9468(8) 0.3989(5) 0.5812(2) 0.0711(15) Uani d . 1
H H3A 0.9489 0.4146 0.6276 0.085 Uiso calc R 1
C C4 0.9464(7) 0.2919(4) 0.55991(19) 0.0573(12) Uani d . 1
C C5 0.9474(9) 0.2019(5) 0.6053(2) 0.0748(16) Uani d . 1
H H5A 0.9512 0.2132 0.6523 0.090 Uiso calc R 1
C C6 0.9432(9) 0.1049(5) 0.5824(2) 0.0729(15) Uani d . 1
H H6A 0.9440 0.0494 0.6134 0.088 Uiso calc R 1
C C7 0.9371(7) 0.0819(4) 0.51048(19) 0.0534(11) Uani d . 1
C C8 0.9305(7) -0.0203(4) 0.4835(2) 0.0609(12) Uani d . 1
H H8A 0.9293 -0.0783 0.5126 0.073 Uiso calc R 1
C C9 0.9260(7) -0.0344(4) 0.4151(2) 0.0585(12) Uani d . 1
H H9A 0.9190 -0.1019 0.3966 0.070 Uiso calc R 1
C C10 0.9320(7) 0.0541(3) 0.3726(2) 0.0538(11) Uani d . 1
H H10A 0.9301 0.0434 0.3256 0.065 Uiso calc R 1
C C11 0.9403(6) 0.1668(3) 0.46375(17) 0.0431(9) Uani d . 1
C C12 0.9435(6) 0.2724(3) 0.48962(18) 0.0448(10) Uani d . 1
N N1 0.9402(6) 0.1519(3) 0.39513(15) 0.0489(9) Uani d . 1
N N2 0.9423(6) 0.3549(3) 0.44526(16) 0.0482(9) Uani d . 1
C C13 0.4354(5) 0.7462(3) 0.34306(17) 0.0407(9) Uani d . 1
C C14 0.2251(5) 0.7480(3) 0.34342(17) 0.0341(8) Uani d . 1
H H14A 0.1835 0.8191 0.3312 0.041 Uiso calc R 1
C C15 0.1454(5) 0.6705(3) 0.29162(17) 0.0321(8) Uani d . 1
H H15A 0.1875 0.6911 0.2459 0.039 Uiso calc R 1
C C16 -0.0690(5) 0.6725(3) 0.29308(15) 0.0298(7) Uani d . 1
O O1 0.5233(5) 0.7205(5) 0.39333(15) 0.1003(17) Uani d . 1
O O2 0.5130(3) 0.7725(2) 0.28563(13) 0.0417(7) Uani d D 1
H H2 0.623(3) 0.758(4) 0.291(2) 0.062 Uiso d D 1
O O3 0.1543(4) 0.7233(3) 0.40861(12) 0.0522(8) Uani d D 1
H H3 0.221(7) 0.749(4) 0.438(2) 0.078 Uiso d D 1
O O4 0.2043(4) 0.5661(2) 0.30431(15) 0.0478(7) Uani d D 1
H H4 0.306(4) 0.553(4) 0.285(2) 0.072 Uiso d D 1
O O5 -0.1543(4) 0.5913(2) 0.30408(17) 0.0550(8) Uani d . 1
O O6 -0.1415(3) 0.7618(2) 0.28281(14) 0.0398(6) Uani d D 1
H H6 -0.105(6) 0.794(3) 0.2501(16) 0.060 Uiso d D 1
O O7 0.9307(5) 0.3803(2) 0.31070(15) 0.0519(8) Uani d D 1
H H71 1.046(3) 0.369(4) 0.312(2) 0.078 Uiso d D 1
H H72 0.917(7) 0.4470(18) 0.316(3) 0.078 Uiso d D 1
O O8 0.8169(5) 0.7045(3) 0.47615(13) 0.0639(9) Uani d D 1
H H81 0.908(5) 0.710(6) 0.450(2) 0.096 Uiso d D 1
H H82 0.722(5) 0.711(5) 0.449(2) 0.096 Uiso d D 1
O O9 0.5312(4) 0.5047(2) 0.24350(16) 0.0562(8) Uani d D 1
H H91 0.574(7) 0.442(2) 0.240(3) 0.084 Uiso d D 1
H H92 0.612(6) 0.533(3) 0.271(2) 0.084 Uiso d D 1

loop_
_atom_site_aniso_label
_atom_site_aniso_U_11
_atom_site_aniso_U_22
_atom_site_aniso_U_33
_atom_site_aniso_U_12
_atom_site_aniso_U_13
_atom_site_aniso_U_23
C1 0.084(4) 0.051(3) 0.063(3) 0.008(3) -0.001(3) -0.008(2)
C2 0.088(4) 0.070(4) 0.070(3) 0.016(4) -0.012(3) -0.027(3)
C3 0.062(3) 0.105(4) 0.047(2) 0.000(4) -0.002(3) -0.023(3)
C4 0.050(3) 0.085(3) 0.0362(19) 0.002(3) 0.003(2) -0.014(2)
C5 0.085(4) 0.111(5) 0.0279(19) -0.004(4) -0.001(2) 0.005(2)
C6 0.099(4) 0.080(4) 0.040(2) -0.005(4) -0.002(3) 0.020(2)
C7 0.052(3) 0.066(3) 0.042(2) -0.002(3) 0.001(2) 0.014(2)
C8 0.064(3) 0.053(3) 0.066(3) 0.002(3) -0.002(3) 0.020(2)
C9 0.066(3) 0.046(3) 0.064(3) 0.006(2) 0.002(3) 0.004(2)
C10 0.068(3) 0.047(3) 0.046(2) 0.012(3) 0.000(2) -0.0003(18)
C11 0.042(2) 0.051(2) 0.0359(18) 0.003(2) 0.0012(17) 0.0043(17)
C12 0.037(2) 0.060(3) 0.0373(18) 0.000(2) -0.0011(17) -0.0002(18)
N1 0.063(2) 0.049(2) 0.0348(15) 0.010(2) 0.0032(17) 0.0029(14)
N2 0.056(2) 0.042(2) 0.0469(18) 0.0049(19) 0.0022(18) -0.0032(15)
C13 0.0248(17) 0.061(3) 0.0366(17) -0.001(2) -0.0006(15) -0.0048(18)
C14 0.0265(17) 0.044(2) 0.0323(16) 0.0002(16) 0.0013(13) -0.0032(16)
C15 0.0230(16) 0.037(2) 0.0368(17) 0.0021(16) 0.0023(14) 0.0030(16)
C16 0.0223(16) 0.039(2) 0.0280(15) 0.0008(17) 0.0008(13) 0.0002(15)
O1 0.0378(18) 0.225(6) 0.0378(15) 0.010(3) -0.0049(13) 0.016(2)
O2 0.0245(12) 0.0544(17) 0.0460(13) 0.0017(12) 0.0001(11) 0.0124(13)
O3 0.0312(14) 0.092(2) 0.0328(12) -0.0056(17) 0.0042(11) -0.0104(14)
O4 0.0398(16) 0.0391(16) 0.0644(18) 0.0113(14) 0.0029(13) 0.0039(13)
O5 0.0329(14) 0.0385(16) 0.094(2) -0.0082(13) -0.0017(16) 0.0106(15)
O6 0.0244(12) 0.0404(16) 0.0544(15) -0.0008(12) 0.0028(11) 0.0118(12)
O7 0.0624(19) 0.0378(16) 0.0555(15) 0.0011(16) 0.0064(16) -0.0011(13)
O8 0.0426(18) 0.112(3) 0.0373(14) -0.001(2) 0.0030(13) -0.0044(17)
O9 0.0494(18) 0.0523(19) 0.0668(19) 0.0030(16) -0.0055(16) -0.0052(15)

loop_
_atom_type_symbol
_atom_type_description
_atom_type_scat_dispersion_real
_atom_type_scat_dispersion_imag
_atom_type_scat_source
C C 0.0033 0.0016 'International Tables Vol C Tables 4.2.6.8 and 6.1.1.4'
H H 0.0000 0.0000 'International Tables Vol C Tables 4.2.6.8 and 6.1.1.4'
N N 0.0061 0.0033 'International Tables Vol C Tables 4.2.6.8 and 6.1.1.4'
O O 0.0106 0.0060 'International Tables Vol C Tables 4.2.6.8 and 6.1.1.4'

loop_
_geom_angle_atom_site_label_1
_geom_angle_atom_site_label_2
_geom_angle_atom_site_label_3
_geom_angle
N2 C1 C2 120.9(5)
N2 C1 H1A 119.6
C2 C1 H1A 119.6
C3 C2 C1 119.0(5)
C3 C2 H2A 120.5
C1 C2 H2A 120.5
C2 C3 C4 121.1(4)
C2 C3 H3A 119.4
C4 C3 H3A 119.4
C12 C4 C3 117.3(4)
C12 C4 C5 117.7(4)
C3 C4 C5 125.0(4)
C6 C5 C4 122.0(4)
C6 C5 H5A 119.0
C4 C5 H5A 119.0
C5 C6 C7 121.8(4)
C5 C6 H6A 119.1
C7 C6 H6A 119.1
C8 C7 C11 117.5(4)
C8 C7 C6 123.9(4)
C11 C7 C6 118.6(4)
C9 C8 C7 119.8(4)
C9 C8 H8A 120.1
C7 C8 H8A 120.1
C8 C9 C10 118.8(4)
C8 C9 H9A 120.6
C10 C9 H9A 120.6
N1 C10 C9 123.9(4)
N1 C10 H10A 118.0
C9 C10 H10A 118.0
N1 C11 C7 122.3(4)
N1 C11 C12 118.7(3)
C7 C11 C12 119.0(3)
N2 C12 C4 119.5(4)
N2 C12 C11 119.6(3)
C4 C12 C11 120.9(4)
C10 N1 C11 117.5(4)
C1 N2 C12 122.2(4)
O1 C13 O2 123.4(3)
O1 C13 C14 121.3(3)
O2 C13 C14 115.3(3)
O3 C14 C13 111.1(3)
O3 C14 C15 108.9(3)
C13 C14 C15 111.2(3)
O3 C14 H14A 108.5
C13 C14 H14A 108.5
C15 C14 H14A 108.5
O4 C15 C14 112.1(3)
O4 C15 C16 108.1(3)
C14 C15 C16 110.6(3)
O4 C15 H15A 108.7
C14 C15 H15A 108.7
C16 C15 H15A 108.7
O5 C16 O6 125.5(3)
O5 C16 C15 119.5(3)
O6 C16 C15 115.0(3)
C13 O2 H2 104(3)
C14 O3 H3 110(4)
C15 O4 H4 111(4)
C16 O6 H6 117(3)
H71 O7 H72 106(3)
H81 O8 H82 104(3)
H91 O9 H92 101(3)

loop_
_geom_bond_atom_site_label_1
_geom_bond_atom_site_label_2
_geom_bond_distance
C1 N2 1.317(6)
C1 C2 1.391(7)
C1 H1A 0.9300
C2 C3 1.344(8)
C2 H2A 0.9300
C3 C4 1.419(8)
C3 H3A 0.9300
C4 C12 1.398(5)
C4 C5 1.447(8)
C5 C6 1.310(8)
C5 H5A 0.9300
C6 C7 1.438(6)
C6 H6A 0.9300
C7 C8 1.400(7)
C7 C11 1.413(6)
C8 C9 1.350(6)
C8 H8A 0.9300
C9 C10 1.398(6)
C9 H9A 0.9300
C10 N1 1.317(6)
C10 H10A 0.9300
C11 N1 1.356(5)
C11 C12 1.432(6)
C12 N2 1.359(5)
C13 O1 1.212(5)
C13 O2 1.298(4)
C13 C14 1.507(5)
C14 O3 1.408(4)
C14 C15 1.523(5)
C14 H14A 0.9800
C15 O4 1.411(5)
C15 C16 1.536(5)
C15 H15A 0.9800
C16 O5 1.217(4)
C16 O6 1.263(4)
O2 H2 0.82(2)
O3 H3 0.82(2)
O4 H4 0.84(2)
O6 H6 0.80(2)
O7 H71 0.84(2)
O7 H72 0.858(19)
O8 H81 0.83(2)
O8 H82 0.87(2)
O9 H91 0.86(2)
O9 H92 0.870(19)

loop_
_geom_hbond_atom_site_label_D
_geom_hbond_atom_site_label_H
_geom_hbond_atom_site_label_A
_geom_hbond_site_symmetry_A
_geom_hbond_distance_DH
_geom_hbond_distance_HA
_geom_hbond_distance_DA
_geom_hbond_angle_DHA
_geom_hbond_publ_flag
O4 H4 O9 . 0.84(3) 1.91(3) 2.740(4) 173(5) y
O8 H82 O1 . 0.87(4) 1.80(4) 2.663(5) 178(6) y
O2 H2 O6 1_655 0.82(2) 1.70(2) 2.479(3) 161(4) y
O3 H3 O8 4_466 0.82(4) 1.91(4) 2.699(4) 163(5) y
O6 H6 O7 3_655 0.80(3) 2.04(4) 2.808(4) 159(4) y
O7 H72 O4 1_655 0.86(2) 2.56(4) 3.067(4) 119(4) no
O7 H72 O5 1_655 0.86(2) 1.91(3) 2.747(4) 163(6) y
O7 H71 O6 3_645 0.84(2) 2.41(4) 2.808(4) 110(3) y
O8 H81 O3 1_655 0.83(4) 1.95(4) 2.765(4) 167(4) y
O9 H91 O2 3_645 0.86(3) 2.29(3) 3.016(5) 142(4) y
O9 H92 O5 1_655 0.88(4) 1.94(4) 2.772(4) 159(4) y

loop_
_geom_torsion_atom_site_label_1
_geom_torsion_atom_site_label_2
_geom_torsion_atom_site_label_3
_geom_torsion_atom_site_label_4
_geom_torsion
N2 C1 C2 C3 2.3(10)
C1 C2 C3 C4 -1.4(10)
C2 C3 C4 C12 0.1(8)
C2 C3 C4 C5 -179.4(6)
C12 C4 C5 C6 -0.9(9)
C3 C4 C5 C6 178.6(6)
C4 C5 C6 C7 0.0(11)
C5 C6 C7 C8 -179.3(6)
C5 C6 C7 C11 1.5(9)
C11 C7 C8 C9 -0.5(8)
C6 C7 C8 C9 -179.7(5)
C7 C8 C9 C10 1.3(9)
C8 C9 C10 N1 -0.7(9)
C8 C7 C11 N1 -1.1(7)
C6 C7 C11 N1 178.2(5)
C8 C7 C11 C12 178.8(4)
C6 C7 C11 C12 -1.9(7)
C3 C4 C12 N2 0.4(7)
C5 C4 C12 N2 179.9(5)
C3 C4 C12 C11 -179.1(5)
C5 C4 C12 C11 0.4(7)
N1 C11 C12 N2 1.4(6)
C7 C11 C12 N2 -178.5(4)
N1 C11 C12 C4 -179.1(4)
C7 C11 C12 C4 1.0(6)
C9 C10 N1 C11 -0.9(8)
C7 C11 N1 C10 1.8(7)
C12 C11 N1 C10 -178.2(4)
C2 C1 N2 C12 -1.9(9)
C4 C12 N2 C1 0.5(7)
C11 C12 N2 C1 -180.0(5)
O1 C13 C14 O3 3.6(7)
O2 C13 C14 O3 -177.2(3)
O1 C13 C14 C15 -118.0(5)
O2 C13 C14 C15 61.3(5)
O3 C14 C15 O4 -64.1(4)
C13 C14 C15 O4 58.7(4)
O3 C14 C15 C16 56.6(4)
C13 C14 C15 C16 179.4(3)
O4 C15 C16 O5 0.1(5)
C14 C15 C16 O5 -123.0(4)
O4 C15 C16 O6 179.6(3)
C14 C15 C16 O6 56.5(4)

loop_
_cod_related_entry_id
_cod_related_entry_database
_cod_related_entry_code
1 ChemSpider 21179331
